data_4126819
loop_
_publ_author_name
'Mutailipu, Miriding'
'Xie, Zhiqing'
'Su, Xin'
'Zhang, Min'
'Wang, Ying'
'Yang, Zhihua'
'Janjua, Muhammad Ramzan Saeed Ashraf'
'Pan, Shilie'

_publ_section_title
;
 Chemical Cosubstitution-Oriented Design of Rare-Earth Borates as
 Potential Ultraviolet Nonlinear Optical Materials.
;
_journal_name_full 'Journal of the American Chemical Society'
_journal_paper_doi 10.1021/jacs.7b11263
_journal_year 2017
_chemical_absolute_configuration unk
_chemical_formula_moiety '0.33(B45 Gd7.5 K22.5 O90)'
_chemical_formula_sum 'B15 Gd2.5 K7.5 O30'
_chemical_formula_weight 1328.71
_chemical_name_systematic
;
 ? 
;
_space_group_crystal_system trigonal
_space_group_IT_number 155
_space_group_name_Hall 'R 3 2"'
_space_group_name_H-M_alt 'R 3 2 :H'
_symmetry_Int_Tables_number 155
_symmetry_space_group_name_Hall 'R 3 2"'
_symmetry_space_group_name_H-M 'R 3 2 :H'
_audit_creation_date 2017-07-11
_audit_creation_method
;
Olex2 1.2
(compiled 2017.03.28 svn.r3405 for OlexSys, GUI svn.r5337)
;
_cell_angle_alpha 90
_cell_angle_beta 90
_cell_angle_gamma 120
_cell_formula_units_Z 3
_cell_length_a 13.265(6)
_cell_length_b 13.265(8)
_cell_length_c 15.282(14)
_cell_measurement_reflns_used 2148
_cell_measurement_temperature 296(2)
_cell_measurement_theta_max 27.45
_cell_measurement_theta_min 2.22
_cell_volume 2329(3)
_computing_cell_refinement 'SAINT v7.68A (Bruker, 2009)'
_computing_data_reduction 'SAINT v7.68A (Bruker, 2009)'
_computing_molecular_graphics 'Olex2 (Dolomanov et al., 2009)'
_computing_publication_material 'Olex2 (Dolomanov et al., 2009)'
_computing_structure_refinement 'olex2.refine (Bourhis et al., 2015)'
_computing_structure_solution 'SHELXS-97 (Sheldrick, 1990)'
_diffrn_ambient_temperature 296.15
_diffrn_measured_fraction_theta_full 0.9975
_diffrn_measured_fraction_theta_max 0.9975
_diffrn_measurement_device_type 'CCD area detector'
_diffrn_measurement_method 'phi and omega scans'
_diffrn_radiation_monochromator graphite
_diffrn_radiation_type 'Mo K\a'
_diffrn_radiation_wavelength 0.71073
_diffrn_reflns_av_R_equivalents 0.0338
_diffrn_reflns_av_unetI/netI 0.0325
_diffrn_reflns_limit_h_max 15
_diffrn_reflns_limit_h_min -17
_diffrn_reflns_limit_k_max 17
_diffrn_reflns_limit_k_min -17
_diffrn_reflns_limit_l_max 19
_diffrn_reflns_limit_l_min -10
_diffrn_reflns_number 4727
_diffrn_reflns_theta_full 27.4511
_diffrn_reflns_theta_max 27.45
_diffrn_reflns_theta_min 2.22
_exptl_absorpt_coefficient_mu 6.402
_exptl_absorpt_correction_T_max 1.0000
_exptl_absorpt_correction_T_min 0.8480
_exptl_absorpt_correction_type numerical
_exptl_absorpt_process_details
;
SADABS-2008/1 (Bruker,2008) was used for absorption correction.
wR2(int) was 0.0597 before and 0.0502 after correction.
The Ratio of minimum to maximum transmission is 0.8480.
The \l/2 correction factor is 0.0015.
;
_exptl_crystal_colour colourless
_exptl_crystal_density_diffrn 2.8418
_exptl_crystal_density_method 'not measured'
_exptl_crystal_description block
_exptl_crystal_F_000 1194.00
_exptl_crystal_size_max 0.111
_exptl_crystal_size_mid 0.101
_exptl_crystal_size_min 0.086
_refine_diff_density_max 0.5766
_refine_diff_density_min -0.6298
_refine_diff_density_rms 0.1103
_refine_ls_abs_structure_details 'Flack, H. D. (1983). Acta Cryst. A39, 876-881.'
_refine_ls_abs_structure_Flack 0.039(18)
_refine_ls_d_res_high 0.7709
_refine_ls_d_res_low 9.1825
_refine_ls_extinction_expression Fc^*^=kFc[1+0.001xFc^2^\l^3^/sin(2\q)]^-1/4^
_refine_ls_goodness_of_fit_ref 1.0298
_refine_ls_hydrogen_treatment undef
_refine_ls_matrix_type full
_refine_ls_number_constraints 2
_refine_ls_number_parameters 87
_refine_ls_number_reflns 1190
_refine_ls_number_restraints 0
_refine_ls_restrained_S_all 1.0298
_refine_ls_R_factor_all 0.0223
_refine_ls_R_factor_gt 0.0211
_refine_ls_shift/su_max 0.0002
_refine_ls_shift/su_mean 0.0000
_refine_ls_structure_factor_coef Fsqd
_refine_ls_weighting_details 'w=1/[\s^2^(Fo^2^)+(0.0187P)^2^+2.1597P] where P=(Fo^2^+2Fc^2^)/3'
_refine_ls_weighting_scheme calc
_refine_ls_wR_factor_gt 0.0437
_refine_ls_wR_factor_ref 0.0445
_reflns_Friedel_coverage 0.996
_reflns_limit_h_max 14
_reflns_limit_h_min -14
_reflns_limit_k_max 8
_reflns_limit_k_min -8
_reflns_limit_l_max 19
_reflns_limit_l_min -19
_reflns_number_gt 1154
_reflns_number_total 1190
_reflns_threshold_expression I>=2u(I)
_cod_data_source_file KGdBO.cif
_cod_data_source_block 1
_cod_original_sg_symbol_Hall ' R 3 2"'
_cod_original_sg_symbol_H-M 'R 3 2'
_cod_database_code 4126819
_olex2_refinement_description
;
1. Shared sites
{Gd2, K1}
2. Uiso/Uaniso restraints and constraints
Uanis(Gd2) = Uanis(K1)
3. Others
 Fixed Sof: Gd2(0.08333) K1(0.08333)
;
_olex2_submission_special_instructions 'No special instructions were received'

loop_
_space_group_symop_id
_space_group_symop_operation_xyz
1 x,y,z
2 -y,x-y,z
3 -x+y,-x,z
4 x-y,-y,-z
5 -x,-x+y,-z
6 y,x,-z
7 x+1/3,y+2/3,z+2/3
8 -y+1/3,x-y+2/3,z+2/3
9 -x+y+1/3,-x+2/3,z+2/3
10 x-y+1/3,-y+2/3,-z+2/3
11 -x+1/3,-x+y+2/3,-z+2/3
12 y+1/3,x+2/3,-z+2/3
13 x+2/3,y+1/3,z+1/3
14 -y+2/3,x-y+1/3,z+1/3
15 -x+y+2/3,-x+1/3,z+1/3
16 x-y+2/3,-y+1/3,-z+1/3
17 -x+2/3,-x+y+1/3,-z+1/3
18 y+2/3,x+1/3,-z+1/3

loop_
_atom_site_label
_atom_site_type_symbol
_atom_site_fract_x
_atom_site_fract_y
_atom_site_fract_z
_atom_site_U_iso_or_equiv
_atom_site_adp_type
_atom_site_occupancy
_atom_site_site_symmetry_order
_atom_site_refinement_flags_posn
_atom_site_refinement_flags_adp
_atom_site_refinement_flags_occupancy
Gd1 Gd 0.333333333333 0.666666666667 0.393079(17) 0.01039(10) Uani 1.000000 3 S T P
Gd2 Gd 1.0 1.0 0.5 0.01697(15) Uani 0.500000 6 S T P
K1 K 1.0 1.0 0.5 0.01697(15) Uani 0.500000 6 S T P
K2 K 0.46443(12) 1.0 0.5 0.0318(4) Uani 1.000000 2 S T P
K3 K 0.333333333333 0.666666666667 0.666666666667 0.0258(4) Uani 1.000000 6 S T P
K4 K 0.666666666667 0.8220(2) 0.333333333333 0.0434(5) Uani 1.000000 2 S T P
O1 O 0.8536(3) 0.9046(4) 0.6198(2) 0.0455(13) Uani 1.000000 1 . . .
O2 O 0.7009(3) 0.9306(3) 0.6724(2) 0.0294(8) Uani 1.000000 1 . . .
O3 O 0.6742(3) 0.8169(4) 0.5454(2) 0.0480(15) Uani 1.000000 1 . . .
O4 O 0.5225(3) 0.8516(3) 0.5887(2) 0.0231(7) Uani 1.000000 1 . . .
O5 O 0.4992(2) 0.7276(2) 0.46854(18) 0.0190(8) Uani 1.000000 1 . . .
B1 B 0.5856(5) 0.9189(5) 0.666666666667 0.0230(16) Uani 1.000000 2 S T P
B2 B 0.7450(4) 0.8854(7) 0.6140(3) 0.0258(15) Uani 1.000000 1 . . .
B3 B 0.5614(4) 0.7976(4) 0.5339(3) 0.0141(12) Uani 1.000000 1 . . .

loop_
_atom_site_aniso_label
_atom_site_aniso_U_11
_atom_site_aniso_U_22
_atom_site_aniso_U_33
_atom_site_aniso_U_12
_atom_site_aniso_U_13
_atom_site_aniso_U_23
Gd1 0.01091(11) 0.01091(11) 0.00934(14) 0.00546(6) -0.000000 0.000000
Gd2 0.0208(2) 0.0208(2) 0.0093(3) 0.01041(11) -0.000000 0.000000
K1 0.0208(2) 0.0208(2) 0.0093(3) 0.01041(11) -0.000000 0.000000
K2 0.0401(7) 0.0244(7) 0.0257(8) 0.0122(4) 0.0011(3) 0.0022(6)
K3 0.0184(6) 0.0184(6) 0.0405(12) 0.0092(3) -0.000000 0.000000
K4 0.0443(9) 0.0354(9) 0.0536(9) 0.0221(4) 0.0250(7) 0.0125(4)
O1 0.0248(17) 0.062(4) 0.053(2) 0.0242(19) -0.0197(16) -0.029(2)
O2 0.0198(17) 0.038(2) 0.0229(17) 0.0092(16) -0.0035(14) -0.0179(15)
O3 0.0262(18) 0.089(4) 0.0391(19) 0.036(2) -0.0198(15) -0.041(2)
O4 0.0172(16) 0.0274(18) 0.0248(17) 0.0112(14) 0.0002(14) -0.0082(14)
O5 0.0166(14) 0.0179(19) 0.0221(14) 0.0082(12) -0.0086(11) -0.0060(12)
B1 0.019(3) 0.019(3) 0.025(4) 0.004(3) 0.0045(15) -0.0045(15)
B2 0.020(2) 0.033(4) 0.020(2) 0.010(3) -0.0061(17) -0.004(3)
B3 0.0131(19) 0.016(3) 0.0144(18) 0.0077(19) 0.0002(15) 0.0027(18)

loop_
_atom_type_symbol
_atom_type_scat_dispersion_real
_atom_type_scat_dispersion_imag
_atom_type_scat_Cromer_Mann_a1
_atom_type_scat_Cromer_Mann_a2
_atom_type_scat_Cromer_Mann_a3
_atom_type_scat_Cromer_Mann_a4
_atom_type_scat_Cromer_Mann_b1
_atom_type_scat_Cromer_Mann_b2
_atom_type_scat_Cromer_Mann_b3
_atom_type_scat_Cromer_Mann_b4
_atom_type_scat_Cromer_Mann_c
_atom_type_scat_source
_atom_type_scat_dispersion_source
K 0.21174 0.26561 8.21860 7.43980 1.05190 0.86590 12.79490 0.77480 213.18700 41.68410 1.42279994488 'International Tables Volume C Table 6.1.1.4 (pp. 500-502)' 'Henke, Gullikson and Davis, At. Data and Nucl. Data Tables, 1993, 54, 2'
Gd 0.10424 4.27310 25.07090 19.07980 13.85180 3.54545 2.25341 0.18195 12.93310 101.39800 2.41960000992 'International Tables Volume C Table 6.1.1.4 (pp. 500-502)' 'Henke, Gullikson and Davis, At. Data and Nucl. Data Tables, 1993, 54, 2'
B 0.00141 0.00067 2.05450 1.33260 1.09790 0.70680 23.21850 1.02100 60.34980 0.14030 -0.193200007081 'International Tables Volume C Table 6.1.1.4 (pp. 500-502)' 'Henke, Gullikson and Davis, At. Data and Nucl. Data Tables, 1993, 54, 2'
O 0.01158 0.00611 3.04850 2.28680 1.54630 0.86700 13.27710 5.70110 0.32390 32.90890 0.250800013542 'International Tables Volume C Table 6.1.1.4 (pp. 500-502)' 'Henke, Gullikson and Davis, At. Data and Nucl. Data Tables, 1993, 54, 2'

loop_
_geom_angle_atom_site_label_1
_geom_angle_atom_site_label_2
_geom_angle_atom_site_label_3
_geom_angle
_geom_angle_site_symmetry_1
_geom_angle_site_symmetry_3
K1 Gd1 Gd2 0.0 7_444 7_444
O1 Gd1 Gd2 46.35(9) 8_654 7_444
O1 Gd1 Gd2 46.35(9) 7_444 7_444
O1 Gd1 Gd2 46.35(9) 9_564 7_444
O1 Gd1 K1 46.35(9) 8_654 7_444
O1 Gd1 K1 46.35(9) 7_444 7_444
O1 Gd1 K1 46.35(9) 9_564 7_444
O1 Gd1 O1 77.61(14) 9_564 7_444
O1 Gd1 O1 77.61(15) 9_564 8_654
O1 Gd1 O1 77.61(15) 8_654 7_444
O5 Gd1 Gd2 120.89(7) . 7_444
O5 Gd1 Gd2 120.89(7) 2_665 7_444
O5 Gd1 Gd2 120.89(7) 3_565 7_444
O5 Gd1 K1 120.89(7) 2_665 7_444
O5 Gd1 K1 120.89(7) . 7_444
O5 Gd1 K1 120.89(7) 3_565 7_444
O5 Gd1 O1 160.52(12) . 7_444
O5 Gd1 O1 83.58(13) 2_665 9_564
O5 Gd1 O1 160.52(12) 2_665 8_654
O5 Gd1 O1 83.58(13) . 8_654
O5 Gd1 O1 103.41(13) 2_665 7_444
O5 Gd1 O1 103.41(13) . 9_564
O5 Gd1 O1 83.58(13) 3_565 7_444
O5 Gd1 O1 160.52(12) 3_565 9_564
O5 Gd1 O1 103.41(13) 3_565 8_654
O5 Gd1 O5 96.01(10) 2_665 3_565
O5 Gd1 O5 96.01(10) 2_665 .
O5 Gd1 O5 96.01(10) . 3_565
Gd1 Gd2 Gd1 180.0 10_665 13
K1 Gd2 Gd1 0.0 . 13
K1 Gd2 Gd1 0.0 . 10_665
O1 Gd2 Gd1 137.00(7) 5_766 13
O1 Gd2 Gd1 137.00(7) 4_676 13
O1 Gd2 Gd1 43.00(7) 3_675 13
O1 Gd2 Gd1 137.00(7) 2_765 10_665
O1 Gd2 Gd1 43.00(7) 6_556 10_665
O1 Gd2 Gd1 137.00(7) 3_675 10_665
O1 Gd2 Gd1 43.00(7) . 13
O1 Gd2 Gd1 43.00(7) 4_676 10_665
O1 Gd2 Gd1 137.00(7) . 10_665
O1 Gd2 Gd1 43.00(7) 5_766 10_665
O1 Gd2 Gd1 43.00(7) 2_765 13
O1 Gd2 Gd1 137.00(7) 6_556 13
O1 Gd2 K1 0.0 3_675 .
O1 Gd2 K1 0.0 2_765 .
O1 Gd2 K1 0.0 . .
O1 Gd2 K1 0.0 5_766 .
O1 Gd2 K1 0.0 4_676 .
O1 Gd2 K1 0.0 6_556 .
O1 Gd2 O1 72.40(13) 2_765 .
O1 Gd2 O1 166.5(2) 4_676 2_765
O1 Gd2 O1 100.34(17) . 6_556
O1 Gd2 O1 166.5(2) 3_675 6_556
O1 Gd2 O1 100.34(17) 4_676 3_675
O1 Gd2 O1 166.5(2) 5_766 .
O1 Gd2 O1 116.92(17) 5_766 3_675
O1 Gd2 O1 72.40(12) 3_675 .
O1 Gd2 O1 72.40(12) 5_766 6_556
O1 Gd2 O1 72.40(13) 3_675 2_765
O1 Gd2 O1 100.34(17) 5_766 2_765
O1 Gd2 O1 72.40(13) 4_676 6_556
O1 Gd2 O1 72.40(13) 5_766 4_676
O1 Gd2 O1 116.92(17) 4_676 .
O1 Gd2 O1 116.92(17) 2_765 6_556
Gd1 K1 Gd1 180.0 10_665 13
Gd2 K1 Gd1 0.0 . 13
Gd2 K1 Gd1 0.0 . 10_665
O1 K1 Gd1 137.00(7) 5_766 13
O1 K1 Gd1 137.00(7) 4_676 13
O1 K1 Gd1 43.00(7) 3_675 13
O1 K1 Gd1 137.00(7) 2_765 10_665
O1 K1 Gd1 137.00(7) 6_556 13
O1 K1 Gd1 137.00(7) 3_675 10_665
O1 K1 Gd1 43.00(7) 6_556 10_665
O1 K1 Gd1 43.00(7) 4_676 10_665
O1 K1 Gd1 43.00(7) . 13
O1 K1 Gd1 43.00(7) 5_766 10_665
O1 K1 Gd1 137.00(7) . 10_665
O1 K1 Gd1 43.00(7) 2_765 13
O1 K1 Gd2 0.0 . .
O1 K1 Gd2 0.0 6_556 .
O1 K1 Gd2 0.0 3_675 .
O1 K1 Gd2 0.0 4_676 .
O1 K1 Gd2 0.0 5_766 .
O1 K1 Gd2 0.0 2_765 .
O1 K1 O1 72.40(13) 2_765 .
O1 K1 O1 72.40(12) 3_675 .
O1 K1 O1 72.40(13) 5_766 4_676
O1 K1 O1 100.34(17) . 6_556
O1 K1 O1 166.5(2) 5_766 .
O1 K1 O1 72.40(13) 4_676 6_556
O1 K1 O1 166.5(2) 3_675 6_556
O1 K1 O1 116.92(17) 4_676 .
O1 K1 O1 72.40(12) 5_766 6_556
O1 K1 O1 166.5(2) 4_676 2_765
O1 K1 O1 100.34(17) 5_766 2_765
O1 K1 O1 100.34(17) 4_676 3_675
O1 K1 O1 72.40(13) 3_675 2_765
O1 K1 O1 116.92(17) 2_765 6_556
O1 K1 O1 116.92(17) 5_766 3_675
B2 K1 Gd1 59.30(8) 6_556 10_665
B2 K1 Gd1 59.30(8) 4_676 10_665
B2 K1 Gd1 120.70(8) 3_675 10_665
B2 K1 Gd1 59.30(8) . 13
B2 K1 Gd1 120.70(8) 6_556 13
B2 K1 Gd1 120.70(8) . 10_665
B2 K1 Gd1 120.70(8) 4_676 13
B2 K1 Gd1 59.30(8) 5_766 10_665
B2 K1 Gd1 120.70(8) 5_766 13
B2 K1 Gd1 120.70(8) 2_765 10_665
B2 K1 Gd1 59.30(8) 3_675 13
B2 K1 Gd1 59.30(8) 2_765 13
B2 K1 Gd2 0.0 2_765 .
B2 K1 Gd2 0.0 4_676 .
B2 K1 Gd2 0.0 . .
B2 K1 Gd2 0.0 6_556 .
B2 K1 Gd2 0.0 5_766 .
B2 K1 Gd2 0.0 3_675 .
B2 K1 O1 19.23(13) 6_556 6_556
B2 K1 O1 98.07(15) 3_675 5_766
B2 K1 O1 19.23(13) 4_676 4_676
B2 K1 O1 91.37(13) 6_556 .
B2 K1 O1 78.21(15) 4_676 6_556
B2 K1 O1 91.37(13) . 6_556
B2 K1 O1 78.21(15) . 3_675
B2 K1 O1 98.07(15) 2_765 6_556
B2 K1 O1 78.21(15) 6_556 5_766
B2 K1 O1 78.21(15) 2_765 .
B2 K1 O1 162.93(11) 4_676 2_765
B2 K1 O1 91.63(14) 2_765 3_675
B2 K1 O1 19.23(13) 5_766 5_766
B2 K1 O1 162.93(11) 2_765 4_676
B2 K1 O1 91.37(13) 3_675 4_676
B2 K1 O1 91.37(13) 2_765 5_766
B2 K1 O1 91.63(14) 6_556 4_676
B2 K1 O1 98.07(15) 6_556 2_765
B2 K1 O1 98.07(15) . 4_676
B2 K1 O1 162.93(11) 6_556 3_675
B2 K1 O1 98.07(15) 4_676 .
B2 K1 O1 19.23(13) . .
B2 K1 O1 91.37(13) 4_676 3_675
B2 K1 O1 91.63(14) . 2_765
B2 K1 O1 91.63(14) 4_676 5_766
B2 K1 O1 162.93(11) 5_766 .
B2 K1 O1 162.93(11) . 5_766
B2 K1 O1 98.07(15) 5_766 3_675
B2 K1 O1 91.63(14) 5_766 6_556
B2 K1 O1 162.93(11) 3_675 6_556
B2 K1 O1 91.37(13) 5_766 2_765
B2 K1 O1 91.63(14) 3_675 .
B2 K1 O1 78.21(15) 5_766 4_676
B2 K1 O1 78.21(15) 3_675 2_765
B2 K1 O1 19.23(13) 3_675 3_675
B2 K1 O1 19.23(13) 2_765 2_765
B2 K1 B2 88.2(2) 4_676 3_675
B2 K1 B2 79.6(2) 4_676 .
B2 K1 B2 79.6(2) 5_766 3_675
B2 K1 B2 96.26(13) 2_765 .
B2 K1 B2 174.3(3) 5_766 .
B2 K1 B2 174.3(3) 3_675 6_556
B2 K1 B2 96.26(13) 4_676 6_556
B2 K1 B2 96.26(11) 3_675 .
B2 K1 B2 96.26(11) 5_766 6_556
B2 K1 B2 96.26(13) 3_675 2_765
B2 K1 B2 88.2(2) 5_766 2_765
B2 K1 B2 88.2(2) . 6_556
B2 K1 B2 174.3(3) 4_676 2_765
B2 K1 B2 79.6(2) 2_765 6_556
B2 K1 B2 96.26(13) 5_766 4_676
O2 K2 O2 116.70(13) 18_456 9_564
O3 K2 O2 123.51(10) 2_665 9_564
O3 K2 O2 123.51(10) 5_666 18_456
O3 K2 O2 109.41(9) 2_665 18_456
O3 K2 O2 109.41(9) 5_666 9_564
O3 K2 O3 65.18(12) 5_666 2_665
O4 K2 O2 49.12(8) . 18_456
O4 K2 O2 49.12(8) 4_676 9_564
O4 K2 O2 89.77(9) . 9_564
O4 K2 O2 89.77(9) 4_676 18_456
O4 K2 O3 97.15(9) 4_676 5_666
O4 K2 O3 158.86(9) 4_676 2_665
O4 K2 O3 158.86(9) . 5_666
O4 K2 O3 97.15(9) . 2_665
O4 K2 O4 102.29(14) . 4_676
O5 K2 O2 85.69(8) 2_665 9_564
O5 K2 O2 85.69(8) 5_666 18_456
O5 K2 O2 117.00(8) 2_665 18_456
O5 K2 O2 117.00(8) 5_666 9_564
O5 K2 O3 43.63(9) 2_665 2_665
O5 K2 O3 43.63(9) 5_666 5_666
O5 K2 O3 96.63(9) 2_665 5_666
O5 K2 O3 96.63(9) 5_666 2_665
O5 K2 O4 75.45(8) 2_665 .
O5 K2 O4 134.77(8) 5_666 .
O5 K2 O4 134.77(8) 2_665 4_676
O5 K2 O4 75.45(8) 5_666 4_676
O5 K2 O5 137.68(13) 5_666 2_665
B1 K2 O2 104.92(8) 4_676 18_456
B1 K2 O2 24.70(10) 18_456 18_456
B1 K2 O2 24.70(10) 4_676 9_564
B1 K2 O2 104.92(8) 18_456 9_564
B1 K2 O3 144.19(7) 4_676 2_665
B1 K2 O3 144.19(7) 18_456 5_666
B1 K2 O3 103.55(12) 4_676 5_666
B1 K2 O3 103.55(12) 18_456 2_665
B1 K2 O4 97.59(12) 4_676 .
B1 K2 O4 24.45(10) 18_456 .
B1 K2 O4 97.59(12) 18_456 4_676
B1 K2 O4 24.45(10) 4_676 4_676
B1 K2 O5 110.32(10) 4_676 2_665
B1 K2 O5 95.77(13) 18_456 2_665
B1 K2 O5 95.77(13) 4_676 5_666
B1 K2 O5 110.32(10) 18_456 5_666
B1 K2 B1 103.33(11) 18_456 4_676
B3 K2 O2 106.09(9) 5_666 9_564
B3 K2 O2 108.63(9) 5_666 18_456
B3 K2 O2 106.09(9) 2_665 18_456
B3 K2 O2 108.63(9) 2_665 9_564
B3 K2 O3 87.38(10) 2_665 5_666
B3 K2 O3 24.19(9) 5_666 5_666
B3 K2 O3 87.38(10) 5_666 2_665
B3 K2 O3 24.19(9) 2_665 2_665
B3 K2 O4 77.83(9) 2_665 .
B3 K2 O4 157.53(9) 2_665 4_676
B3 K2 O4 157.53(9) 5_666 .
B3 K2 O4 77.83(9) 5_666 4_676
B3 K2 O5 23.00(9) 2_665 2_665
B3 K2 O5 23.00(9) 5_666 5_666
B3 K2 O5 120.67(10) 2_665 5_666
B3 K2 O5 120.67(10) 5_666 2_665
B3 K2 B1 133.16(11) 2_665 4_676
B3 K2 B1 133.16(11) 5_666 18_456
B3 K2 B1 91.21(14) 2_665 18_456
B3 K2 B1 91.21(14) 5_666 4_676
B3 K2 B3 110.72(16) 5_666 2_665
O4 K3 O4 128.39(13) 18_456 3_565
O4 K3 O4 102.63(7) 17_556 16_566
O4 K3 O4 128.39(13) 17_556 .
O4 K3 O4 124.47(13) 18_456 2_665
O4 K3 O4 124.47(13) 17_556 3_565
O4 K3 O4 102.63(7) 18_456 17_556
O4 K3 O4 51.37(12) 17_556 2_665
O4 K3 O4 124.47(13) 16_566 .
O4 K3 O4 128.39(13) 16_566 2_665
O4 K3 O4 51.37(12) 18_456 .
O4 K3 O4 102.63(7) . 3_565
O4 K3 O4 102.63(8) 18_456 16_566
O4 K3 O4 102.63(8) 2_665 3_565
O4 K3 O4 102.63(7) 2_665 .
O4 K3 O4 51.37(12) 16_566 3_565
B1 K3 O4 25.68(6) 3_565 3_565
B1 K3 O4 115.81(6) 2_665 18_456
B1 K3 O4 117.77(7) 2_665 .
B1 K3 O4 115.81(6) 3_565 .
B1 K3 O4 25.68(6) . 18_456
B1 K3 O4 117.77(7) 3_565 2_665
B1 K3 O4 117.77(7) 2_665 16_566
B1 K3 O4 25.68(6) 3_565 16_566
B1 K3 O4 117.77(7) . 17_556
B1 K3 O4 115.81(6) 3_565 17_556
B1 K3 O4 115.81(6) 2_665 3_565
B1 K3 O4 117.77(7) 3_565 18_456
B1 K3 O4 25.68(6) 2_665 2_665
B1 K3 O4 117.77(7) . 3_565
B1 K3 O4 25.68(6) 2_665 17_556
B1 K3 O4 25.68(6) . .
B1 K3 O4 115.81(6) . 2_665
B1 K3 O4 115.81(6) . 16_566
B1 K3 B1 120.0 . 3_565
B1 K3 B1 120.0 2_665 3_565
B1 K3 B1 120.0 2_665 .
B3 K3 O4 23.57(10) 16_566 16_566
B3 K3 O4 67.93(10) 2_665 17_556
B3 K3 O4 108.22(10) 2_665 3_565
B3 K3 O4 108.15(11) 17_556 3_565
B3 K3 O4 149.06(11) 16_566 2_665
B3 K3 O4 67.93(10) 17_556 2_665
B3 K3 O4 23.57(10) 2_665 2_665
B3 K3 O4 23.57(10) 17_556 17_556
B3 K3 O4 67.93(10) 16_566 3_565
B3 K3 O4 149.06(11) 18_456 3_565
B3 K3 O4 67.93(10) . 18_456
B3 K3 O4 108.15(11) 18_456 2_665
B3 K3 O4 79.06(11) 2_665 .
B3 K3 O4 79.06(11) 18_456 17_556
B3 K3 O4 149.06(11) 2_665 16_566
B3 K3 O4 23.57(10) . .
B3 K3 O4 108.15(11) 2_665 18_456
B3 K3 O4 108.22(10) . 2_665
B3 K3 O4 108.15(11) 16_566 .
B3 K3 O4 108.15(11) . 16_566
B3 K3 O4 149.06(11) . 17_556
B3 K3 O4 79.06(11) 16_566 18_456
B3 K3 O4 23.57(10) 3_565 3_565
B3 K3 O4 149.06(11) 17_556 .
B3 K3 O4 108.22(10) 3_565 .
B3 K3 O4 79.06(11) 17_556 16_566
B3 K3 O4 79.06(11) 3_565 2_665
B3 K3 O4 108.22(10) 17_556 18_456
B3 K3 O4 67.93(10) 3_565 16_566
B3 K3 O4 67.93(10) 18_456 .
B3 K3 O4 108.15(11) 3_565 17_556
B3 K3 O4 108.22(10) 18_456 16_566
B3 K3 O4 149.06(11) 3_565 18_456
B3 K3 O4 23.57(10) 18_456 18_456
B3 K3 O4 79.06(11) . 3_565
B3 K3 O4 108.22(10) 16_566 17_556
B3 K3 B1 44.20(8) 16_566 3_565
B3 K3 B1 93.88(9) . 3_565
B3 K3 B1 130.49(8) 3_565 .
B3 K3 B1 93.88(9) 16_566 .
B3 K3 B1 44.20(8) 17_556 2_665
B3 K3 B1 130.49(8) 16_566 2_665
B3 K3 B1 130.49(8) 18_456 3_565
B3 K3 B1 44.20(8) . .
B3 K3 B1 130.49(8) 17_556 .
B3 K3 B1 130.49(8) . 2_665
B3 K3 B1 44.20(8) 3_565 3_565
B3 K3 B1 130.49(8) 2_665 3_565
B3 K3 B1 93.88(9) 3_565 2_665
B3 K3 B1 93.88(9) 2_665 .
B3 K3 B1 44.20(8) 18_456 .
B3 K3 B1 44.20(8) 2_665 2_665
B3 K3 B1 93.88(9) 17_556 3_565
B3 K3 B1 93.88(9) 18_456 2_665
B3 K3 B3 86.58(11) 17_556 16_566
B3 K3 B3 172.25(18) 17_556 .
B3 K3 B3 86.58(11) 18_456 17_556
B3 K3 B3 86.58(11) 2_665 .
B3 K3 B3 99.01(16) 18_456 2_665
B3 K3 B3 86.58(11) . 3_565
B3 K3 B3 99.01(16) 17_556 3_565
B3 K3 B3 86.58(11) 2_665 3_565
B3 K3 B3 88.39(16) 18_456 .
B3 K3 B3 172.25(18) 16_566 2_665
B3 K3 B3 86.58(11) 18_456 16_566
B3 K3 B3 88.39(16) 16_566 3_565
B3 K3 B3 88.39(16) 17_556 2_665
B3 K3 B3 99.01(16) 16_566 .
B3 K3 B3 172.25(18) 18_456 3_565
O1 K4 O1 135.37(16) 8_654 6_556
O2 K4 O1 88.80(9) 9_564 8_654
O2 K4 O1 88.80(9) 4_676 6_556
O2 K4 O1 135.30(11) 4_676 8_654
O2 K4 O1 135.30(11) 9_564 6_556
O2 K4 O2 49.42(14) 9_564 4_676
O3 K4 O1 104.13(10) 11_655 6_556
O3 K4 O1 74.23(9) 11_655 8_654
O3 K4 O1 74.23(9) . 6_556
O3 K4 O1 104.13(10) . 8_654
O3 K4 O2 90.77(11) . 9_564
O3 K4 O2 90.77(11) 11_655 4_676
O3 K4 O2 93.01(11) . 4_676
O3 K4 O2 93.01(11) 11_655 9_564
O3 K4 O3 175.84(19) 11_655 .
O5 K4 O1 62.82(9) 11_655 6_556
O5 K4 O1 114.75(9) 11_655 8_654
O5 K4 O1 114.75(9) . 6_556
O5 K4 O1 62.82(9) . 8_654
O5 K4 O2 74.90(9) . 9_564
O5 K4 O2 110.60(11) 11_655 9_564
O5 K4 O2 110.60(11) . 4_676
O5 K4 O2 74.90(9) 11_655 4_676
O5 K4 O3 44.44(8) . .
O5 K4 O3 44.44(8) 11_655 11_655
O5 K4 O3 135.26(8) . 11_655
O5 K4 O3 135.26(8) 11_655 .
O5 K4 O5 174.23(16) 11_655 .
B1 K4 O1 112.31(8) 4_676 8_654
B1 K4 O1 112.31(8) 4_676 6_556
B1 K4 O2 24.71(7) 4_676 4_676
B1 K4 O2 24.71(7) 4_676 9_564
B1 K4 O3 92.08(10) 4_676 11_655
B1 K4 O3 92.08(10) 4_676 .
B1 K4 O5 92.88(8) 4_676 .
B1 K4 O5 92.88(8) 4_676 11_655
B3 K4 O1 98.78(11) 11_655 8_654
B3 K4 O1 86.16(10) 11_655 6_556
B3 K4 O1 98.78(11) . 6_556
B3 K4 O1 86.16(10) . 8_654
B3 K4 O2 94.46(12) . 4_676
B3 K4 O2 94.46(12) 11_655 9_564
B3 K4 O2 73.56(11) . 9_564
B3 K4 O2 73.56(11) 11_655 4_676
B3 K4 O3 24.56(9) . .
B3 K4 O3 24.56(9) 11_655 11_655
B3 K4 O3 156.59(10) . 11_655
B3 K4 O3 156.59(10) 11_655 .
B3 K4 O5 158.36(9) . 11_655
B3 K4 O5 23.34(9) . .
B3 K4 O5 158.36(9) 11_655 .
B3 K4 O5 23.34(9) 11_655 11_655
B3 K4 B1 83.52(9) 11_655 4_676
B3 K4 B1 83.52(9) . 4_676
B3 K4 B3 167.03(19) 11_655 .
Gd2 O1 Gd1 90.65(11) 6_556 14_665
K1 O1 Gd1 90.65(11) 6_556 14_665
K1 O1 Gd2 0.0 6_556 6_556
K4 O1 Gd1 92.47(13) 6_556 14_665
K4 O1 Gd2 111.37(14) 6_556 6_556
K4 O1 K1 111.37(14) 6_556 6_556
B2 O1 Gd1 132.0(4) . 14_665
B2 O1 Gd2 122.6(3) . 6_556
B2 O1 K1 122.6(3) . 6_556
B2 O1 K4 103.9(4) . 6_556
K4 O2 K2 122.10(10) 14_665 14_665
B1 O2 K2 98.48(19) 18_456 14_665
B1 O2 K4 100.5(3) 18_456 14_665
B2 O2 K2 104.9(4) . 14_665
B2 O2 K4 107.4(3) . 14_665
B2 O2 B1 124.9(3) . 18_456
K4 O3 K2 78.94(9) 11_655 5_656
B2 O3 K2 134.8(4) . 5_656
B2 O3 K4 138.9(4) . 11_655
B3 O3 K2 80.0(3) . 5_656
B3 O3 K4 80.6(2) . 11_655
B3 O3 B2 121.6(4) . .
K3 O4 K2 112.83(11) 2_665 4_676
B1 O4 K2 103.79(17) . 4_676
B1 O4 K3 100.2(3) . 2_665
B3 O4 K2 112.5(3) . 4_676
B3 O4 K3 102.3(2) . 2_665
B3 O4 B1 124.5(3) . .
K2 O5 Gd1 109.69(10) 3_565 2_665
K4 O5 Gd1 101.27(10) . 2_665
K4 O5 K2 94.16(10) . 3_565
B3 O5 Gd1 142.1(3) . 2_665
B3 O5 K2 100.0(3) . 3_565
B3 O5 K4 99.4(2) . .
K2 B1 K2 171.2(2) 18_456 4_676
K3 B1 K2 85.59(12) 2_665 18_456
K3 B1 K2 85.59(12) 2_665 4_676
K4 B1 K2 94.41(12) 4_676 4_676
K4 B1 K2 94.41(12) 4_676 18_456
K4 B1 K3 180.0 4_676 2_665
O2 B1 K2 129.5(2) 18_456 18_456
O2 B1 K2 56.82(14) . 18_456
O2 B1 K2 129.5(2) . 4_676
O2 B1 K2 56.82(14) 18_456 4_676
O2 B1 K3 125.2(3) . 2_665
O2 B1 K3 125.2(3) 18_456 2_665
O2 B1 K4 54.8(3) . 4_676
O2 B1 K4 54.8(3) 18_456 4_676
O2 B1 O2 109.5(5) . 18_456
O4 B1 K2 51.76(13) 18_456 18_456
O4 B1 K2 121.9(2) 18_456 4_676
O4 B1 K2 51.76(13) . 4_676
O4 B1 K2 121.9(2) . 18_456
O4 B1 K3 54.1(2) 18_456 2_665
O4 B1 K3 54.1(2) . 2_665
O4 B1 K4 125.9(2) 18_456 4_676
O4 B1 K4 125.9(2) . 4_676
O4 B1 O2 108.47(18) . 18_456
O4 B1 O2 108.47(18) 18_456 .
O4 B1 O2 111.12(17) 18_456 18_456
O4 B1 O2 111.12(17) . .
O4 B1 O4 108.1(5) 18_456 .
O1 B2 K1 38.2(2) . 6_556
O2 B2 K1 133.4(4) . 6_556
O2 B2 O1 122.2(5) . .
O3 B2 K1 95.8(3) . 6_556
O3 B2 O1 119.1(5) . .
O3 B2 O2 118.7(4) . .
K3 B3 K2 87.60(12) 2_665 5_656
K4 B3 K2 77.19(11) 11_655 5_656
K4 B3 K3 147.63(15) 11_655 2_665
O3 B3 K2 75.8(3) . 5_656
O3 B3 K3 129.1(3) . 2_665
O3 B3 K4 74.8(2) . 11_655
O4 B3 K2 140.5(3) . 5_656
O4 B3 K3 54.1(2) . 2_665
O4 B3 K4 140.3(3) . 11_655
O4 B3 O3 118.7(4) . .
O5 B3 K2 57.0(2) . 5_656
O5 B3 K3 90.5(2) . 2_665
O5 B3 K4 57.2(2) . 11_655
O5 B3 O3 117.0(4) . .
O5 B3 O4 124.3(4) . .

loop_
_geom_bond_atom_site_label_1
_geom_bond_atom_site_label_2
_geom_bond_distance
_geom_bond_site_symmetry_2
Gd1 Gd2 3.460(3) 7_444
Gd1 K1 3.460(3) 7_444
Gd1 O1 2.360(3) 7_444
Gd1 O1 2.360(3) 9_564
Gd1 O1 2.360(3) 8_654
Gd1 O5 2.246(3) 2_665
Gd1 O5 2.246(3) 3_565
Gd1 O5 2.246(3) .
Gd2 K1 0.0000 .
Gd2 O1 2.504(4) .
Gd2 O1 2.504(4) 3_675
Gd2 O1 2.504(4) 4_676
Gd2 O1 2.504(4) 5_766
Gd2 O1 2.504(4) 2_765
Gd2 O1 2.504(4) 6_556
K1 O1 2.504(4) 6_556
K1 O1 2.504(4) 5_766
K1 O1 2.504(4) 4_676
K1 O1 2.504(4) .
K1 O1 2.504(4) 2_765
K1 O1 2.504(4) 3_675
K1 B2 3.412(5) 6_556
K1 B2 3.412(5) 4_676
K1 B2 3.412(5) 3_675
K1 B2 3.412(5) .
K1 B2 3.412(5) 2_765
K1 B2 3.412(5) 5_766
K2 O2 2.926(4) 18_456
K2 O2 2.926(4) 9_564
K2 O3 3.306(5) 2_665
K2 O3 3.306(5) 5_666
K2 O4 2.796(4) .
K2 O4 2.796(4) 4_676
K2 O5 2.860(3) 5_666
K2 O5 2.860(3) 2_665
K2 B1 3.458(2) 18_456
K2 B1 3.458(2) 4_676
K2 B3 3.358(5) 2_665
K2 B3 3.358(6) 5_666
K3 O4 2.753(3) 3_565
K3 O4 2.753(3) 18_456
K3 O4 2.753(3) 17_556
K3 O4 2.753(3) .
K3 O4 2.753(3) 2_665
K3 O4 2.753(3) 16_566
K3 B1 3.346(7) .
K3 B1 3.346(7) 3_565
K3 B1 3.346(7) 2_665
K3 B3 3.321(5) 16_566
K3 B3 3.321(5) .
K3 B3 3.321(5) 2_665
K3 B3 3.321(5) 18_456
K3 B3 3.321(5) 3_565
K3 B3 3.321(5) 17_556
K4 O1 3.054(5) 8_654
K4 O1 3.054(5) 6_556
K4 O2 2.855(4) 9_564
K4 O2 2.855(5) 4_676
K4 O3 3.245(5) .
K4 O3 3.245(5) 11_655
K4 O5 2.827(3) .
K4 O5 2.827(3) 11_655
K4 B1 3.437(8) 4_676
K4 B3 3.317(5) .
K4 B3 3.317(5) 11_655
O1 B2 1.333(6) .
O2 B1 1.461(5) 18_456
O2 B2 1.361(7) .
O3 B2 1.397(6) .
O3 B3 1.398(5) .
O4 B1 1.474(5) .
O4 B3 1.359(6) .
O5 B3 1.332(5) .
